data_1559420
loop_
_publ_author_name
'Shkrob, Ilya A.'
'Li, Tao'
'Sarnello, Erik'
'Robertson, Lily A.'
'Zhao, Yuyue'
'Farag, Hossam'
'Yu, Zhou'
'Zhang, Jingjing'
'Bheemireddy, Sambasiva R.'
'Z, Y'
'Assary, Rajeev S.'
'Ewoldt, Randy H.'
'Cheng, Lei'
'Zhang, Lu'

_publ_section_title
;
 Self-Assembled Solute Networks in Crowded Electrolyte Solutions and
 Nanoconfinement of Charged Redoxmer Molecules
;
_journal_name_full 'The Journal of Physical Chemistry B'
_journal_paper_doi 10.1021/acs.jpcb.0c07760
_journal_year 2020
_chemical_formula_moiety 'C18 H30 O3'
_chemical_formula_sum 'C18 H30 O3'
_chemical_formula_weight 294.42
_space_group_crystal_system triclinic
_space_group_IT_number 2
_space_group_name_Hall '-P 1'
_space_group_name_H-M_alt 'P -1'
_atom_sites_solution_hydrogens geom
_audit_creation_method SHELXL-2014/7
_cell_angle_alpha 73.8300(10)
_cell_angle_beta 83.4950(10)
_cell_angle_gamma 69.5020(10)
_cell_formula_units_Z 2
_cell_length_a 6.8022(5)
_cell_length_b 9.2501(7)
_cell_length_c 15.7435(12)
_cell_measurement_reflns_used 4682
_cell_measurement_temperature 103(2)
_cell_measurement_theta_max 28.40
_cell_measurement_theta_min 2.43
_cell_volume 891.03(12)
_computing_cell_refinement 'Bruker SAINT'
_computing_data_collection 'Bruker APEX2'
_computing_data_reduction 'Bruker SAINT'
_computing_molecular_graphics 'Bruker SHELXTL'
_computing_publication_material 'Bruker SHELXTL'
_computing_structure_refinement 'SHELXL-2014/7 (Sheldrick, 2014)'
_computing_structure_solution 'SHELXS-97 (Sheldrick 2008)'
_diffrn_ambient_temperature 103(2)
_diffrn_measured_fraction_theta_full 0.998
_diffrn_measured_fraction_theta_max 0.973
_diffrn_measurement_device_type 'Bruker APEX-II CCD'
_diffrn_measurement_method '\f and \w scans'
_diffrn_radiation_type MoK\a
_diffrn_radiation_wavelength 0.71073
_diffrn_reflns_av_R_equivalents 0.0152
_diffrn_reflns_av_unetI/netI 0.0199
_diffrn_reflns_Laue_measured_fraction_full 0.998
_diffrn_reflns_Laue_measured_fraction_max 0.973
_diffrn_reflns_limit_h_max 9
_diffrn_reflns_limit_h_min -8
_diffrn_reflns_limit_k_max 12
_diffrn_reflns_limit_k_min -12
_diffrn_reflns_limit_l_max 20
_diffrn_reflns_limit_l_min -20
_diffrn_reflns_number 9911
_diffrn_reflns_point_group_measured_fraction_full 0.998
_diffrn_reflns_point_group_measured_fraction_max 0.973
_diffrn_reflns_theta_full 25.242
_diffrn_reflns_theta_max 28.428
_diffrn_reflns_theta_min 2.432
_exptl_absorpt_coefficient_mu 0.073
_exptl_absorpt_correction_T_max 0.7457
_exptl_absorpt_correction_T_min 0.6852
_exptl_absorpt_correction_type empirical
_exptl_absorpt_process_details SADABS
_exptl_crystal_colour colorless
_exptl_crystal_density_diffrn 1.097
_exptl_crystal_description irregular
_exptl_crystal_F_000 324
_exptl_crystal_size_max 0.358
_exptl_crystal_size_mid 0.234
_exptl_crystal_size_min 0.233
_refine_diff_density_max 0.370
_refine_diff_density_min -0.169
_refine_diff_density_rms 0.036
_refine_ls_extinction_method none
_refine_ls_goodness_of_fit_ref 1.001
_refine_ls_hydrogen_treatment constr
_refine_ls_matrix_type full
_refine_ls_number_parameters 198
_refine_ls_number_reflns 4363
_refine_ls_number_restraints 0
_refine_ls_restrained_S_all 1.001
_refine_ls_R_factor_all 0.0448
_refine_ls_R_factor_gt 0.0368
_refine_ls_shift/su_max 0.001
_refine_ls_shift/su_mean 0.000
_refine_ls_structure_factor_coef Fsqd
_refine_ls_weighting_details 'w=1/[\s^2^(Fo^2^)+(0.0501P)^2^+0.2342P] where P=(Fo^2^+2Fc^2^)/3'
_refine_ls_weighting_scheme calc
_refine_ls_wR_factor_gt 0.0979
_refine_ls_wR_factor_ref 0.1041
_reflns_Friedel_coverage 0.000
_reflns_number_gt 3648
_reflns_number_total 4363
_reflns_threshold_expression 'I > 2\s(I)'
_cod_data_source_file RS8.cif
_cod_data_source_block argo8a
_cod_database_code 1559420
_shelx_shelxl_version_number 2014/7
_shelx_space_group_comment
; 
The symmetry employed for this shelxl refinement is uniquely defined 
by the following loop, which should always be used as a source of 
symmetry information in preference to the above space-group names. 
They are only intended as comments. 
;
_shelx_estimated_absorpt_t_min 0.974
_shelx_estimated_absorpt_t_max 0.983
_exptl_absorpt_special_details SADABS

loop_
_space_group_symop_operation_xyz
'x, y, z'
'-x, -y, -z'

loop_
_atom_site_label
_atom_site_type_symbol
_atom_site_fract_x
_atom_site_fract_y
_atom_site_fract_z
_atom_site_U_iso_or_equiv
_atom_site_adp_type
_atom_site_occupancy
_atom_site_site_symmetry_order
_atom_site_calc_flag
_atom_site_refinement_flags_posn
_atom_site_refinement_flags_adp
_atom_site_refinement_flags_occupancy
_atom_site_disorder_assembly
_atom_site_disorder_group
C1 C 0.42423(14) 0.25434(10) 0.71550(6) 0.01722(18) Uani 1 1 d . . . . .
H1 H 0.3814 0.1673 0.7149 0.021 Uiso 1 1 calc R U . . .
C2 C 0.31752(14) 0.35079(10) 0.77176(6) 0.01667(18) Uani 1 1 d . . . . .
C3 C 0.37482(14) 0.48059(10) 0.77588(6) 0.01675(18) Uani 1 1 d . . . . .
C4 C 0.54141(14) 0.50606(10) 0.72016(6) 0.01743(18) Uani 1 1 d . . . . .
H4 H 0.5847 0.5928 0.7209 0.021 Uiso 1 1 calc R U . . .
C5 C 0.64729(14) 0.41016(10) 0.66348(6) 0.01680(18) Uani 1 1 d . . . . .
C6 C 0.59066(14) 0.27952(10) 0.66016(6) 0.01604(18) Uani 1 1 d . . . . .
C7 C 0.69933(14) 0.17194(10) 0.59761(6) 0.01818(18) Uani 1 1 d . . . . .
C8 C 0.61482(17) 0.03319(12) 0.61100(7) 0.0262(2) Uani 1 1 d . . . . .
H8A H 0.6385 -0.0325 0.6721 0.039 Uiso 1 1 calc R U . . .
H8B H 0.6880 -0.0323 0.5702 0.039 Uiso 1 1 calc R U . . .
H8C H 0.4641 0.0759 0.5993 0.039 Uiso 1 1 calc R U . . .
C9 C 0.93763(15) 0.09807(12) 0.61403(7) 0.0253(2) Uani 1 1 d . . . . .
H9A H 0.9993 0.1833 0.6007 0.038 Uiso 1 1 calc R U . . .
H9B H 1.0029 0.0260 0.5758 0.038 Uiso 1 1 calc R U . . .
H9C H 0.9620 0.0380 0.6761 0.038 Uiso 1 1 calc R U . . .
C10 C 0.65616(16) 0.27236(12) 0.50128(6) 0.0229(2) Uani 1 1 d . . . . .
H10A H 0.5046 0.3140 0.4913 0.034 Uiso 1 1 calc R U . . .
H10B H 0.7267 0.2054 0.4609 0.034 Uiso 1 1 calc R U . . .
H10C H 0.7096 0.3616 0.4904 0.034 Uiso 1 1 calc R U . . .
C11 C 0.26307(15) 0.58809(11) 0.83826(6) 0.0211(2) Uani 1 1 d . . . . .
C12 C 0.28317(17) 0.48771(13) 0.93513(7) 0.0274(2) Uani 1 1 d . . . . .
H12A H 0.2153 0.4072 0.9429 0.041 Uiso 1 1 calc R U . . .
H12B H 0.2151 0.5576 0.9743 0.041 Uiso 1 1 calc R U . . .
H12C H 0.4320 0.4346 0.9498 0.041 Uiso 1 1 calc R U . . .
C13 C 0.02911(16) 0.67225(12) 0.81448(8) 0.0289(2) Uani 1 1 d . . . . .
H13A H 0.0174 0.7316 0.7521 0.043 Uiso 1 1 calc R U . . .
H13B H -0.0380 0.7463 0.8515 0.043 Uiso 1 1 calc R U . . .
H13C H -0.0406 0.5922 0.8248 0.043 Uiso 1 1 calc R U . . .
C14 C 0.35937(18) 0.71911(13) 0.83081(8) 0.0306(2) Uani 1 1 d . . . . .
H14A H 0.5077 0.6695 0.8467 0.046 Uiso 1 1 calc R U . . .
H14B H 0.2843 0.7852 0.8711 0.046 Uiso 1 1 calc R U . . .
H14C H 0.3474 0.7860 0.7699 0.046 Uiso 1 1 calc R U . . .
C15 C 0.88503(16) 0.55974(13) 0.61558(7) 0.0266(2) Uani 1 1 d . . . . .
H15A H 0.7735 0.6638 0.6010 0.040 Uiso 1 1 calc R U . . .
H15B H 1.0048 0.5622 0.5749 0.040 Uiso 1 1 calc R U . . .
H15C H 0.9296 0.5360 0.6764 0.040 Uiso 1 1 calc R U . . .
C16 C 0.09726(14) 0.18881(11) 0.82248(6) 0.01889(18) Uani 1 1 d . . . . .
H16A H 0.2180 0.0890 0.8397 0.023 Uiso 1 1 calc R U . . .
H16B H 0.0563 0.2008 0.7619 0.023 Uiso 1 1 calc R U . . .
C17 C -0.08478(15) 0.18349(11) 0.88645(6) 0.02009(19) Uani 1 1 d . . . . .
H17A H -0.0522 0.1883 0.9451 0.024 Uiso 1 1 calc R U . . .
H17B H -0.2128 0.2744 0.8643 0.024 Uiso 1 1 calc R U . . .
C18 C -0.30203(16) 0.02709(13) 0.93896(7) 0.0291(2) Uani 1 1 d . . . . .
H18A H -0.3002 0.0423 0.9980 0.044 Uiso 1 1 calc R U . . .
H18B H -0.3132 -0.0780 0.9445 0.044 Uiso 1 1 calc R U . . .
H18C H -0.4226 0.1105 0.9066 0.044 Uiso 1 1 calc R U . . .
O1 O 0.80835(11) 0.43935(8) 0.60737(5) 0.02221(16) Uani 1 1 d . . . . .
O2 O 0.15218(10) 0.32234(8) 0.82564(4) 0.02127(15) Uani 1 1 d . . . . .
O3 O -0.11404(11) 0.03638(8) 0.89238(5) 0.02695(17) Uani 1 1 d . . . . .

loop_
_atom_site_aniso_label
_atom_site_aniso_U_11
_atom_site_aniso_U_22
_atom_site_aniso_U_33
_atom_site_aniso_U_23
_atom_site_aniso_U_13
_atom_site_aniso_U_12
C1 0.0206(4) 0.0141(4) 0.0186(4) -0.0052(3) -0.0003(3) -0.0071(3)
C2 0.0171(4) 0.0167(4) 0.0165(4) -0.0046(3) 0.0008(3) -0.0061(3)
C3 0.0177(4) 0.0146(4) 0.0178(4) -0.0057(3) -0.0019(3) -0.0034(3)
C4 0.0193(4) 0.0140(4) 0.0205(4) -0.0048(3) -0.0022(3) -0.0066(3)
C5 0.0165(4) 0.0163(4) 0.0169(4) -0.0029(3) -0.0002(3) -0.0058(3)
C6 0.0184(4) 0.0139(4) 0.0149(4) -0.0038(3) -0.0013(3) -0.0039(3)
C7 0.0200(4) 0.0167(4) 0.0181(4) -0.0072(3) 0.0013(3) -0.0049(3)
C8 0.0341(5) 0.0214(5) 0.0279(5) -0.0137(4) 0.0066(4) -0.0115(4)
C9 0.0223(5) 0.0235(5) 0.0282(5) -0.0120(4) -0.0017(4) -0.0007(4)
C10 0.0263(5) 0.0238(5) 0.0182(4) -0.0073(4) 0.0004(3) -0.0066(4)
C11 0.0212(4) 0.0198(4) 0.0258(5) -0.0125(4) 0.0022(4) -0.0066(4)
C12 0.0316(5) 0.0325(5) 0.0235(5) -0.0154(4) 0.0025(4) -0.0119(4)
C13 0.0231(5) 0.0235(5) 0.0408(6) -0.0170(4) -0.0004(4) -0.0017(4)
C14 0.0335(6) 0.0270(5) 0.0407(6) -0.0216(5) 0.0077(5) -0.0141(4)
C15 0.0262(5) 0.0296(5) 0.0315(5) -0.0103(4) 0.0037(4) -0.0180(4)
C16 0.0212(4) 0.0183(4) 0.0197(4) -0.0065(3) 0.0026(3) -0.0094(3)
C17 0.0197(4) 0.0187(4) 0.0213(4) -0.0044(3) 0.0023(3) -0.0070(3)
C18 0.0227(5) 0.0303(5) 0.0318(5) -0.0022(4) 0.0065(4) -0.0126(4)
O1 0.0228(3) 0.0229(3) 0.0259(3) -0.0098(3) 0.0066(3) -0.0130(3)
O2 0.0231(3) 0.0219(3) 0.0246(3) -0.0118(3) 0.0079(3) -0.0124(3)
O3 0.0248(4) 0.0231(4) 0.0354(4) -0.0094(3) 0.0120(3) -0.0133(3)

loop_
_atom_type_symbol
_atom_type_description
_atom_type_scat_dispersion_real
_atom_type_scat_dispersion_imag
_atom_type_scat_source
C C 0.0033 0.0016 'International Tables Vol C Tables 4.2.6.8 and 6.1.1.4'
H H 0.0000 0.0000 'International Tables Vol C Tables 4.2.6.8 and 6.1.1.4'
O O 0.0106 0.0060 'International Tables Vol C Tables 4.2.6.8 and 6.1.1.4'

loop_
_geom_angle_atom_site_label_1
_geom_angle_atom_site_label_2
_geom_angle_atom_site_label_3
_geom_angle
_geom_angle_site_symmetry_1
_geom_angle_site_symmetry_3
_geom_angle_publ_flag
C6 C1 C2 123.18(8) . . ?
C6 C1 H1 118.4 . . ?
C2 C1 H1 118.4 . . ?
O2 C2 C1 121.53(8) . . ?
O2 C2 C3 117.53(8) . . ?
C1 C2 C3 120.94(8) . . ?
C4 C3 C2 115.85(8) . . ?
C4 C3 C11 121.72(8) . . ?
C2 C3 C11 122.43(8) . . ?
C5 C4 C3 123.20(8) . . ?
C5 C4 H4 118.4 . . ?
C3 C4 H4 118.4 . . ?
O1 C5 C4 122.40(8) . . ?
O1 C5 C6 116.83(8) . . ?
C4 C5 C6 120.76(8) . . ?
C1 C6 C5 116.07(8) . . ?
C1 C6 C7 121.04(8) . . ?
C5 C6 C7 122.86(8) . . ?
C8 C7 C6 112.04(7) . . ?
C8 C7 C10 107.45(8) . . ?
C6 C7 C10 108.83(7) . . ?
C8 C7 C9 107.22(8) . . ?
C6 C7 C9 110.65(7) . . ?
C10 C7 C9 110.60(8) . . ?
C7 C8 H8A 109.5 . . ?
C7 C8 H8B 109.5 . . ?
H8A C8 H8B 109.5 . . ?
C7 C8 H8C 109.5 . . ?
H8A C8 H8C 109.5 . . ?
H8B C8 H8C 109.5 . . ?
C7 C9 H9A 109.5 . . ?
C7 C9 H9B 109.5 . . ?
H9A C9 H9B 109.5 . . ?
C7 C9 H9C 109.5 . . ?
H9A C9 H9C 109.5 . . ?
H9B C9 H9C 109.5 . . ?
C7 C10 H10A 109.5 . . ?
C7 C10 H10B 109.5 . . ?
H10A C10 H10B 109.5 . . ?
C7 C10 H10C 109.5 . . ?
H10A C10 H10C 109.5 . . ?
H10B C10 H10C 109.5 . . ?
C14 C11 C12 107.49(8) . . ?
C14 C11 C3 111.74(8) . . ?
C12 C11 C3 110.12(8) . . ?
C14 C11 C13 107.38(8) . . ?
C12 C11 C13 109.90(8) . . ?
C3 C11 C13 110.13(8) . . ?
C11 C12 H12A 109.5 . . ?
C11 C12 H12B 109.5 . . ?
H12A C12 H12B 109.5 . . ?
C11 C12 H12C 109.5 . . ?
H12A C12 H12C 109.5 . . ?
H12B C12 H12C 109.5 . . ?
C11 C13 H13A 109.5 . . ?
C11 C13 H13B 109.5 . . ?
H13A C13 H13B 109.5 . . ?
C11 C13 H13C 109.5 . . ?
H13A C13 H13C 109.5 . . ?
H13B C13 H13C 109.5 . . ?
C11 C14 H14A 109.5 . . ?
C11 C14 H14B 109.5 . . ?
H14A C14 H14B 109.5 . . ?
C11 C14 H14C 109.5 . . ?
H14A C14 H14C 109.5 . . ?
H14B C14 H14C 109.5 . . ?
O1 C15 H15A 109.5 . . ?
O1 C15 H15B 109.5 . . ?
H15A C15 H15B 109.5 . . ?
O1 C15 H15C 109.5 . . ?
H15A C15 H15C 109.5 . . ?
H15B C15 H15C 109.5 . . ?
O2 C16 C17 107.13(7) . . ?
O2 C16 H16A 110.3 . . ?
C17 C16 H16A 110.3 . . ?
O2 C16 H16B 110.3 . . ?
C17 C16 H16B 110.3 . . ?
H16A C16 H16B 108.5 . . ?
O3 C17 C16 105.75(7) . . ?
O3 C17 H17A 110.6 . . ?
C16 C17 H17A 110.6 . . ?
O3 C17 H17B 110.6 . . ?
C16 C17 H17B 110.6 . . ?
H17A C17 H17B 108.7 . . ?
O3 C18 H18A 109.5 . . ?
O3 C18 H18B 109.5 . . ?
H18A C18 H18B 109.5 . . ?
O3 C18 H18C 109.5 . . ?
H18A C18 H18C 109.5 . . ?
H18B C18 H18C 109.5 . . ?
C5 O1 C15 118.32(7) . . ?
C2 O2 C16 117.33(7) . . ?
C18 O3 C17 111.73(8) . . ?

loop_
_geom_bond_atom_site_label_1
_geom_bond_atom_site_label_2
_geom_bond_distance
_geom_bond_site_symmetry_2
_geom_bond_publ_flag
C1 C6 1.3939(12) . ?
C1 C2 1.3959(12) . ?
C1 H1 0.9500 . ?
C2 O2 1.3857(10) . ?
C2 C3 1.4052(12) . ?
C3 C4 1.3985(12) . ?
C3 C11 1.5416(12) . ?
C4 C5 1.3963(12) . ?
C4 H4 0.9500 . ?
C5 O1 1.3816(11) . ?
C5 C6 1.4060(12) . ?
C6 C7 1.5402(12) . ?
C7 C8 1.5365(13) . ?
C7 C10 1.5408(13) . ?
C7 C9 1.5434(13) . ?
C8 H8A 0.9800 . ?
C8 H8B 0.9800 . ?
C8 H8C 0.9800 . ?
C9 H9A 0.9800 . ?
C9 H9B 0.9800 . ?
C9 H9C 0.9800 . ?
C10 H10A 0.9800 . ?
C10 H10B 0.9800 . ?
C10 H10C 0.9800 . ?
C11 C14 1.5399(13) . ?
C11 C12 1.5415(14) . ?
C11 C13 1.5440(14) . ?
C12 H12A 0.9800 . ?
C12 H12B 0.9800 . ?
C12 H12C 0.9800 . ?
C13 H13A 0.9800 . ?
C13 H13B 0.9800 . ?
C13 H13C 0.9800 . ?
C14 H14A 0.9800 . ?
C14 H14B 0.9800 . ?
C14 H14C 0.9800 . ?
C15 O1 1.4251(11) . ?
C15 H15A 0.9800 . ?
C15 H15B 0.9800 . ?
C15 H15C 0.9800 . ?
C16 O2 1.4245(10) . ?
C16 C17 1.5107(12) . ?
C16 H16A 0.9900 . ?
C16 H16B 0.9900 . ?
C17 O3 1.4194(11) . ?
C17 H17A 0.9900 . ?
C17 H17B 0.9900 . ?
C18 O3 1.4177(12) . ?
C18 H18A 0.9800 . ?
C18 H18B 0.9800 . ?
C18 H18C 0.9800 . ?

loop_
_geom_torsion_atom_site_label_1
_geom_torsion_atom_site_label_2
_geom_torsion_atom_site_label_3
_geom_torsion_atom_site_label_4
_geom_torsion
_geom_torsion_site_symmetry_1
_geom_torsion_site_symmetry_2
_geom_torsion_site_symmetry_3
_geom_torsion_site_symmetry_4
_geom_torsion_publ_flag
C6 C1 C2 O2 179.77(8) . . . . ?
C6 C1 C2 C3 -0.39(14) . . . . ?
O2 C2 C3 C4 -179.61(7) . . . . ?
C1 C2 C3 C4 0.54(13) . . . . ?
O2 C2 C3 C11 0.85(13) . . . . ?
C1 C2 C3 C11 -178.99(8) . . . . ?
C2 C3 C4 C5 -0.15(13) . . . . ?
C11 C3 C4 C5 179.39(8) . . . . ?
C3 C4 C5 O1 178.44(8) . . . . ?
C3 C4 C5 C6 -0.43(14) . . . . ?
C2 C1 C6 C5 -0.18(13) . . . . ?
C2 C1 C6 C7 -178.43(8) . . . . ?
O1 C5 C6 C1 -178.35(7) . . . . ?
C4 C5 C6 C1 0.57(12) . . . . ?
O1 C5 C6 C7 -0.14(12) . . . . ?
C4 C5 C6 C7 178.79(8) . . . . ?
C1 C6 C7 C8 -4.89(12) . . . . ?
C5 C6 C7 C8 176.99(8) . . . . ?
C1 C6 C7 C10 113.79(9) . . . . ?
C5 C6 C7 C10 -64.34(11) . . . . ?
C1 C6 C7 C9 -124.48(9) . . . . ?
C5 C6 C7 C9 57.39(11) . . . . ?
C4 C3 C11 C14 -0.57(12) . . . . ?
C2 C3 C11 C14 178.94(9) . . . . ?
C4 C3 C11 C12 -119.95(9) . . . . ?
C2 C3 C11 C12 59.55(11) . . . . ?
C4 C3 C11 C13 118.69(9) . . . . ?
C2 C3 C11 C13 -61.80(11) . . . . ?
O2 C16 C17 O3 -171.00(7) . . . . ?
C4 C5 O1 C15 7.72(13) . . . . ?
C6 C5 O1 C15 -173.37(8) . . . . ?
C1 C2 O2 C16 1.01(12) . . . . ?
C3 C2 O2 C16 -178.83(8) . . . . ?
C17 C16 O2 C2 179.90(7) . . . . ?
C16 C17 O3 C18 -170.27(8) . . . . ?
